data_4322600
loop_
_publ_author_name
'Isak Vernik'
'Dennis V. Stynes'

_publ_contact_author
;
 Dennis V. Stynes
 York University
 North York
 Ontario
 Canada
 M3J 1P3
;
_publ_section_title
;
 Heterotrinuclear Oxo-Bridged FeIIIORuIVOFeIII Complexes of Ruthenium
 Porphyrin and Borylated Low-Spin Iron Dioximes1
;
_journal_name_full 'Inorganic Chemistry'
_journal_page_first 10
_journal_page_last 17
_journal_paper_doi 10.1021/ic9710162
_journal_volume 37
_journal_year 1998
_chemical_formula_sum 'C112 H98 B4 F8 Fe2 N14 O14 Ru'
_chemical_formula_weight 2272.05
_chemical_name_systematic
; 
 ? 
;
_space_group_IT_number 14
_symmetry_cell_setting monoclinic
_symmetry_space_group_name_Hall '-P 2yn'
_symmetry_space_group_name_H-M 'P 1 21/n 1'
_atom_sites_solution_hydrogens geom
_atom_sites_solution_primary direct
_atom_sites_solution_secondary difmap
_audit_creation_method SHELXL
_cell_angle_alpha 90.00
_cell_angle_beta 90.4080(10)
_cell_angle_gamma 90.00
_cell_formula_units_Z 4
_cell_length_a 16.84500(10)
_cell_length_b 27.1837(2)
_cell_length_c 24.95250(10)
_cell_measurement_reflns_used 300
_cell_measurement_temperature 293(2)
_cell_measurement_theta_max 56.62
_cell_volume 11425.70(12)
_computing_data_collection 'Siemens SMART'
_computing_molecular_graphics 'SHELXTL XP'
_computing_publication_material 'SHELX CIFTAB'
_computing_structure_refinement 'SHELXL-93 (Sheldrick, 1993)'
_computing_structure_solution 'SHELXS-86 (Sheldrick, 1990)'
_diffrn_ambient_temperature 293(2)
_diffrn_radiation_monochromator graphite
_diffrn_radiation_source 'fine-focus sealed tube'
_diffrn_radiation_type MoK\a
_diffrn_radiation_wavelength 0.71073
_diffrn_reflns_av_R_equivalents 0.1393
_diffrn_reflns_av_sigmaI/netI 0.1374
_diffrn_reflns_limit_h_max 21
_diffrn_reflns_limit_h_min -20
_diffrn_reflns_limit_k_max 36
_diffrn_reflns_limit_k_min -19
_diffrn_reflns_limit_l_max 32
_diffrn_reflns_limit_l_min -31
_diffrn_reflns_number 67597
_diffrn_reflns_theta_max 28.50
_diffrn_reflns_theta_min 1.42
_exptl_absorpt_coefficient_mu 0.460
_exptl_absorpt_correction_T_max 0.319
_exptl_absorpt_correction_T_min 0.200
_exptl_absorpt_correction_type PSI
_exptl_crystal_colour Blue
_exptl_crystal_density_diffrn 1.321
_exptl_crystal_F_000 4672
_exptl_crystal_size_max 0.1
_exptl_crystal_size_mid 0.1
_exptl_crystal_size_min 0.1
_refine_diff_density_max 1.277
_refine_diff_density_min -0.567
_refine_diff_density_rms 0.126
_refine_ls_extinction_method none
_refine_ls_goodness_of_fit_all 1.265
_refine_ls_goodness_of_fit_obs 1.372
_refine_ls_matrix_type full
_refine_ls_number_parameters 1274
_refine_ls_number_reflns 13796
_refine_ls_number_restraints 7
_refine_ls_restrained_S_all 2.053
_refine_ls_restrained_S_obs 1.372
_refine_ls_R_factor_all 0.3220
_refine_ls_R_factor_obs 0.1209
_refine_ls_shift/esd_max 0.235
_refine_ls_shift/esd_mean 0.006
_refine_ls_structure_factor_coef Fsqd
_refine_ls_weighting_details 'w=1/[\s^2^(Fo^2^)+(0.1135P)^2^+84.0645P] where P=(Fo^2^+2Fc^2^)/3'
_refine_ls_weighting_scheme calc
_refine_ls_wR_factor_all 0.5667
_refine_ls_wR_factor_obs 0.2937
_reflns_number_observed 10534
_reflns_number_total 27233
_reflns_observed_criterion >4sigma(I)
_cod_data_source_file ic9710162.cif
_cod_data_source_block isak
_cod_depositor_comments
;
The following automatic conversions were performed:

'_refine_ls_weighting_scheme' value 'calc
w=1/[\s^2^(Fo^2^)+(0.1135P)^2^+84.0645P] where P=(Fo^2^+2Fc^2^)/3'
was changed to 'calc'. New tag '_refine_ls_weighting_details' was
created. The value of the new tag was set to
'w=1/[\s^2^(Fo^2^)+(0.1135P)^2^+84.0645P] where P=(Fo^2^+2Fc^2^)/3'.

Automatic conversion script
Id: cif_fix_values 3143 2015-03-26 13:38:13Z robertas 
;
_cod_database_code 4322600

loop_
_symmetry_equiv_pos_as_xyz
'x, y, z'
'-x+1/2, y+1/2, -z+1/2'
'-x, -y, -z'
'x-1/2, -y-1/2, z-1/2'

loop_
_atom_site_aniso_label
_atom_site_aniso_U_11
_atom_site_aniso_U_22
_atom_site_aniso_U_33
_atom_site_aniso_U_23
_atom_site_aniso_U_13
_atom_site_aniso_U_12
Ru 0.0345(6) 0.0475(6) 0.0310(5) -0.0038(4) 0.0037(4) 0.0002(4)
N1 0.041(6) 0.049(6) 0.029(5) 0.005(5) 0.001(4) 0.007(5)
N2 0.038(6) 0.054(6) 0.030(6) -0.001(5) 0.004(4) -0.001(5)
N3 0.037(6) 0.054(7) 0.034(6) -0.006(5) 0.005(5) 0.008(5)
N4 0.023(5) 0.051(6) 0.042(6) 0.000(5) -0.006(4) -0.002(4)
C1 0.039(7) 0.054(8) 0.036(7) -0.003(6) 0.007(6) -0.003(6)
C2 0.050(8) 0.057(8) 0.024(6) -0.003(6) -0.005(6) -0.001(6)
C3 0.054(8) 0.062(9) 0.030(7) -0.007(6) -0.010(6) 0.007(7)
C4 0.054(9) 0.042(7) 0.045(8) -0.013(6) -0.013(6) 0.010(6)
C5 0.045(8) 0.068(9) 0.039(7) -0.012(7) 0.008(6) -0.008(7)
C6 0.058(8) 0.046(8) 0.024(6) -0.010(6) 0.008(6) -0.005(6)
C7 0.073(10) 0.050(9) 0.053(8) 0.009(7) 0.013(8) -0.002(7)
C8 0.032(7) 0.069(9) 0.051(8) 0.012(7) 0.005(6) 0.001(6)
C9 0.041(8) 0.055(8) 0.032(7) -0.004(6) 0.003(6) 0.002(6)
C10 0.044(8) 0.049(8) 0.049(8) -0.005(6) 0.006(6) -0.009(6)
C11 0.040(8) 0.054(8) 0.045(8) -0.005(6) -0.003(6) 0.004(6)
C12 0.036(8) 0.069(10) 0.066(9) 0.004(8) 0.017(7) -0.004(7)
C13 0.042(8) 0.069(10) 0.055(9) -0.009(7) -0.008(7) 0.003(7)
C14 0.043(8) 0.058(9) 0.047(8) -0.013(7) -0.003(6) 0.000(6)
C15 0.043(8) 0.056(8) 0.028(6) 0.004(6) 0.007(6) 0.002(6)
C16 0.027(7) 0.066(9) 0.032(7) -0.001(6) 0.010(5) 0.004(6)
C17 0.049(9) 0.072(10) 0.052(8) 0.003(7) 0.004(7) -0.001(7)
C18 0.046(8) 0.055(9) 0.060(9) 0.007(7) 0.001(7) -0.003(6)
C19 0.044(8) 0.062(9) 0.029(7) -0.001(6) 0.006(6) 0.005(6)
C20 0.043(7) 0.049(8) 0.034(7) -0.012(6) 0.001(6) 0.007(6)
C110 0.053(8) 0.056(9) 0.033(7) 0.008(6) 0.002(6) 0.000(7)
C111 0.055(9) 0.065(9) 0.050(9) -0.009(7) 0.009(7) 0.014(7)
C112 0.067(9) 0.068(9) 0.036(8) 0.013(7) -0.006(7) 0.015(7)
C113 0.102(12) 0.068(11) 0.036(8) 0.009(7) -0.009(8) -0.024(9)
C114 0.090(12) 0.057(10) 0.057(10) -0.017(8) 0.003(8) -0.003(8)
C115 0.071(10) 0.067(10) 0.043(8) 0.009(7) 0.005(7) 0.009(8)
C120 0.043(8) 0.051(8) 0.065(9) 0.003(7) 0.010(7) 0.004(6)
C121 0.051(9) 0.066(10) 0.087(11) -0.004(8) 0.024(8) -0.003(7)
C122 0.052(10) 0.090(12) 0.111(14) 0.006(11) 0.045(10) 0.002(9)
C123 0.027(9) 0.065(11) 0.204(24) 0.031(13) 0.025(12) -0.005(8)
C124 0.030(9) 0.087(12) 0.128(16) 0.001(11) 0.002(9) -0.003(8)
C125 0.054(9) 0.058(9) 0.086(11) 0.007(8) 0.003(8) 0.000(7)
C130 0.028(7) 0.076(10) 0.053(9) 0.011(7) 0.006(6) -0.003(6)
C131 0.041(8) 0.104(12) 0.048(9) 0.009(8) -0.007(7) 0.009(8)
C132 0.052(9) 0.100(13) 0.053(9) 0.017(9) -0.008(7) 0.010(8)
C133 0.052(9) 0.121(16) 0.063(11) 0.042(11) 0.008(8) 0.001(9)
C134 0.086(12) 0.075(11) 0.077(12) 0.020(10) 0.008(10) -0.004(9)
C135 0.061(10) 0.101(14) 0.059(10) 0.009(9) -0.002(8) -0.004(9)
C140 0.035(7) 0.072(10) 0.043(7) -0.002(7) 0.007(6) -0.008(7)
C141 0.043(8) 0.070(10) 0.050(8) -0.007(7) 0.013(6) -0.014(7)
C142 0.052(10) 0.095(12) 0.066(10) -0.026(9) 0.016(8) -0.018(9)
C143 0.040(9) 0.143(17) 0.044(8) -0.024(10) -0.001(7) -0.025(10)
C144 0.028(8) 0.109(14) 0.067(10) -0.027(9) 0.001(7) 0.008(8)
C145 0.049(9) 0.091(11) 0.042(8) -0.006(7) -0.005(6) 0.011(8)
O113 0.155(12) 0.083(9) 0.050(7) 0.014(6) -0.021(7) 0.005(8)
O123 0.053(9) 0.146(14) 0.274(23) 0.033(14) -0.010(11) -0.034(9)
O133 0.106(10) 0.141(12) 0.085(9) 0.056(9) -0.018(7) 0.008(9)
O143 0.047(6) 0.156(12) 0.073(7) -0.030(7) 0.021(5) -0.036(7)
C116 0.186(23) 0.098(16) 0.069(12) 0.016(11) -0.034(13) 0.015(15)
C126 0.084(20) 0.221(36) 0.382(56) 0.187(39) 0.008(27) 0.013(21)
C136 0.115(18) 0.176(26) 0.161(24) 0.108(21) -0.016(16) -0.010(17)
C146 0.114(18) 0.222(28) 0.100(16) -0.041(17) 0.063(14) -0.088(18)
O2 0.041(5) 0.050(5) 0.052(5) 0.002(4) -0.009(4) -0.005(4)
O1 0.046(5) 0.039(5) 0.045(5) 0.000(4) -0.002(4) -0.005(4)
FeA 0.0295(9) 0.0463(10) 0.0276(9) 0.0013(7) 0.0069(7) -0.0032(7)
N1A 0.030(5) 0.049(6) 0.031(5) 0.003(4) 0.004(4) -0.003(5)
N2A 0.031(5) 0.049(6) 0.021(5) 0.007(4) 0.007(4) 0.004(4)
N3A 0.031(6) 0.049(6) 0.023(5) 0.009(4) 0.004(4) 0.002(4)
N4A 0.028(5) 0.046(6) 0.035(6) -0.003(5) 0.006(4) -0.002(4)
O1A 0.038(5) 0.067(6) 0.024(4) 0.007(4) -0.006(4) -0.003(4)
O2A 0.029(4) 0.092(7) 0.035(5) 0.025(5) -0.006(4) -0.007(4)
O3A 0.039(5) 0.088(7) 0.042(5) 0.025(5) -0.002(4) -0.009(5)
O4A 0.029(4) 0.081(6) 0.035(5) -0.003(4) -0.006(4) -0.011(4)
B1A 0.025(7) 0.048(9) 0.039(8) 0.001(7) -0.013(6) 0.000(6)
B2A 0.056(10) 0.077(12) 0.032(8) 0.000(8) 0.001(7) 0.004(9)
F1A 0.041(4) 0.086(6) 0.050(4) 0.009(4) -0.008(3) -0.005(4)
F2A 0.052(4) 0.060(5) 0.059(5) -0.009(4) -0.002(4) 0.009(4)
F3A 0.110(7) 0.107(8) 0.052(5) -0.008(5) 0.013(5) -0.027(6)
F4A 0.035(5) 0.196(11) 0.076(6) 0.075(7) -0.014(4) -0.023(5)
C1A 0.037(7) 0.049(8) 0.046(8) 0.003(6) 0.001(6) -0.004(6)
C2A 0.034(7) 0.047(7) 0.024(6) 0.000(6) 0.000(5) -0.002(5)
C3A 0.027(6) 0.043(7) 0.027(6) -0.001(5) 0.006(5) 0.004(5)
C4A 0.037(7) 0.047(7) 0.033(7) -0.008(6) 0.017(5) -0.008(6)
C10A 0.044(7) 0.046(8) 0.028(6) 0.012(5) -0.003(6) -0.011(6)
C11A 0.051(8) 0.055(9) 0.065(9) 0.013(7) -0.012(7) 0.001(7)
C12A 0.073(11) 0.070(11) 0.101(13) 0.034(10) -0.032(10) 0.010(9)
C13A 0.099(14) 0.092(13) 0.074(12) 0.042(10) -0.022(11) -0.021(11)
C14A 0.094(13) 0.098(13) 0.053(10) 0.029(9) 0.012(9) -0.010(10)
C15A 0.065(9) 0.074(10) 0.042(8) 0.018(7) 0.011(7) -0.015(7)
C20A 0.041(7) 0.048(8) 0.019(6) 0.000(5) -0.001(5) -0.007(6)
C21A 0.034(7) 0.060(9) 0.031(6) -0.002(6) 0.001(5) -0.007(6)
C22A 0.050(9) 0.048(8) 0.069(9) 0.001(7) -0.003(7) -0.009(7)
C23A 0.051(9) 0.096(12) 0.050(8) 0.008(8) 0.013(7) -0.026(9)
C24A 0.048(9) 0.079(11) 0.062(9) 0.007(8) 0.018(7) 0.001(8)
C25A 0.032(7) 0.049(8) 0.069(9) 0.002(7) 0.012(6) -0.007(6)
C30A 0.047(7) 0.047(8) 0.025(6) 0.004(5) -0.002(6) -0.018(6)
C31A 0.044(8) 0.067(9) 0.043(8) -0.007(7) 0.013(6) -0.014(7)
C32A 0.056(9) 0.092(12) 0.043(8) -0.002(8) 0.028(7) -0.026(8)
C33A 0.083(12) 0.111(14) 0.030(8) 0.005(8) 0.017(8) -0.034(10)
C34A 0.082(11) 0.073(11) 0.054(9) 0.015(8) -0.008(8) -0.009(8)
C35A 0.048(8) 0.074(10) 0.040(8) 0.008(7) 0.007(6) -0.004(7)
C40A 0.041(7) 0.051(8) 0.035(7) -0.002(6) 0.014(6) -0.006(6)
C41A 0.042(8) 0.051(8) 0.041(7) -0.011(6) -0.001(6) -0.003(6)
C42A 0.041(8) 0.089(11) 0.055(9) 0.011(8) 0.023(7) -0.020(8)
C43A 0.037(8) 0.115(14) 0.074(11) -0.003(10) 0.028(8) -0.010(9)
C44A 0.042(9) 0.100(13) 0.094(12) 0.025(10) 0.020(8) -0.006(8)
C45A 0.045(8) 0.084(11) 0.044(8) 0.004(7) 0.009(6) -0.008(7)
N5A 0.045(6) 0.062(7) 0.035(6) -0.010(5) 0.009(5) 0.005(5)
C50A 0.061(9) 0.058(9) 0.056(9) -0.017(7) 0.019(7) -0.005(7)
C51A 0.050(8) 0.070(10) 0.055(8) -0.004(7) 0.016(7) 0.002(7)
C52A 0.063(10) 0.064(10) 0.072(10) -0.013(8) 0.006(8) 0.010(8)
C53A 0.070(11) 0.109(15) 0.100(14) 0.011(11) -0.001(10) 0.031(10)
FeB 0.0393(10) 0.0510(11) 0.0328(9) -0.0025(8) 0.0036(7) 0.0000(8)
N1B 0.032(5) 0.056(7) 0.032(6) -0.008(5) -0.001(5) -0.002(5)
N2B 0.041(6) 0.046(6) 0.035(5) -0.004(5) 0.002(5) 0.004(5)
N3B 0.046(6) 0.051(6) 0.036(6) 0.005(5) -0.003(5) 0.003(5)
N4B 0.046(7) 0.046(6) 0.046(6) 0.003(5) -0.006(5) -0.003(5)
O1B 0.034(5) 0.087(7) 0.029(4) 0.005(4) 0.003(4) -0.011(4)
O2B 0.038(5) 0.064(6) 0.048(5) 0.009(4) 0.013(4) -0.011(4)
O3B 0.043(5) 0.071(6) 0.045(5) 0.015(5) 0.008(4) 0.003(4)
O4B 0.049(5) 0.062(6) 0.055(5) 0.016(5) 0.008(4) -0.014(4)
C1B 0.028(7) 0.064(9) 0.041(7) -0.009(6) -0.001(6) 0.003(6)
C2B 0.027(7) 0.060(8) 0.046(8) 0.003(6) 0.012(6) 0.002(6)
C3B 0.045(8) 0.049(8) 0.046(8) -0.003(6) 0.010(6) -0.003(6)
C4B 0.035(8) 0.068(9) 0.037(7) -0.002(6) -0.006(6) -0.002(6)
B1B 0.054(10) 0.059(11) 0.062(11) 0.011(9) 0.010(9) -0.009(8)
B2B 0.022(8) 0.092(14) 0.057(10) 0.011(10) -0.002(7) -0.010(8)
F1B 0.091(6) 0.058(5) 0.094(6) -0.007(5) 0.008(5) -0.011(5)
F2B 0.056(5) 0.112(7) 0.063(5) 0.026(5) 0.007(4) -0.023(5)
F3B 0.064(5) 0.078(6) 0.053(5) -0.012(4) 0.014(4) 0.005(4)
F4B 0.051(5) 0.098(6) 0.060(5) 0.024(4) 0.010(4) 0.000(4)
C10B 0.051(8) 0.062(9) 0.048(8) 0.006(7) 0.000(7) -0.002(7)
C11B 0.043(8) 0.066(9) 0.047(8) -0.005(7) 0.007(6) 0.001(7)
C12B 0.043(9) 0.115(14) 0.062(10) -0.009(9) 0.004(7) 0.001(8)
C13B 0.051(10) 0.100(13) 0.105(15) 0.021(11) -0.017(10) -0.025(9)
C14B 0.099(14) 0.072(11) 0.068(11) 0.003(8) -0.041(10) -0.041(10)
C15B 0.076(11) 0.076(11) 0.051(9) -0.015(8) -0.002(8) -0.008(8)
C20B 0.046(8) 0.059(9) 0.038(7) 0.000(6) -0.003(6) -0.002(6)
C21B 0.050(8) 0.098(12) 0.032(8) 0.001(7) 0.002(6) 0.009(8)
C22B 0.066(10) 0.097(12) 0.037(8) 0.001(8) 0.015(7) 0.012(9)
C23B 0.068(10) 0.119(14) 0.030(8) 0.021(8) 0.005(7) 0.005(9)
C24B 0.053(9) 0.071(10) 0.054(9) -0.009(7) -0.002(7) 0.003(7)
C25B 0.029(7) 0.087(10) 0.040(8) -0.002(7) -0.005(6) 0.000(7)
C30B 0.066(10) 0.064(10) 0.039(7) -0.010(7) -0.002(7) 0.017(8)
C31B 0.045(8) 0.081(11) 0.048(8) 0.003(7) 0.004(6) 0.000(8)
C32B 0.051(10) 0.151(18) 0.054(10) 0.020(10) 0.000(8) -0.006(10)
C33B 0.050(11) 0.193(24) 0.074(12) -0.019(14) -0.004(9) 0.049(14)
C34B 0.083(13) 0.111(15) 0.089(13) -0.027(11) -0.012(11) 0.046(12)
C35B 0.068(11) 0.073(11) 0.067(10) -0.014(8) -0.011(8) 0.015(8)
C40B 0.073(10) 0.058(9) 0.042(8) 0.005(7) 0.007(7) 0.007(8)
C41B 0.062(10) 0.086(12) 0.064(10) 0.015(9) -0.008(8) 0.008(9)
C42B 0.103(15) 0.084(13) 0.114(16) 0.053(12) 0.000(12) 0.006(11)
C43B 0.119(17) 0.118(17) 0.082(13) 0.054(12) -0.007(12) 0.024(13)
C44B 0.068(11) 0.106(14) 0.068(11) 0.023(10) -0.014(9) 0.014(10)
C45B 0.065(10) 0.092(12) 0.039(8) -0.001(8) -0.008(7) 0.008(8)
N5B 0.077(8) 0.062(8) 0.062(8) -0.012(6) 0.024(6) -0.010(7)
C50B 0.084(22) 0.050(18) 0.081(22) -0.045(16) 0.012(17) 0.000(16)
C50C 0.138(33) 0.064(22) 0.075(23) -0.037(19) 0.012(22) 0.018(21)
C51B 0.133(43) 0.192(58) 0.114(39) -0.041(39) -0.012(34) 0.042(38)
C51C 0.230(61) 0.098(32) 0.041(22) -0.019(21) -0.012(29) -0.021(35)
C52B 0.313(56) 0.289(49) 0.192(38) -0.111(35) 0.083(35) -0.165(42)
C53B 0.255(38) 0.252(38) 0.144(25) -0.087(25) 0.111(25) 0.006(29)

loop_
_atom_site_label
_atom_site_type_symbol
_atom_site_fract_x
_atom_site_fract_y
_atom_site_fract_z
_atom_site_U_iso_or_equiv
_atom_site_thermal_displace_type
_atom_site_occupancy
_atom_site_calc_flag
_atom_site_refinement_flags
_atom_site_disorder_group
Ru Ru -0.08967(5) 0.30126(4) 0.84781(4) 0.0377(3) Uani 1 d . .
N1 N -0.1943(5) 0.3137(3) 0.8069(4) 0.040(2) Uani 1 d . .
N2 N -0.0271(5) 0.3387(4) 0.7904(4) 0.041(2) Uani 1 d . .
N3 N 0.0145(5) 0.2890(4) 0.8889(4) 0.042(2) Uani 1 d . .
N4 N -0.1510(5) 0.2620(3) 0.9046(4) 0.039(2) Uani 1 d . .
C1 C -0.2686(7) 0.2963(4) 0.8197(5) 0.043(3) Uani 1 d . .
C2 C -0.3248(7) 0.3126(4) 0.7803(4) 0.044(3) Uani 1 d . .
H2A H -0.3803(7) 0.3054(4) 0.7794(4) 0.080 Uiso 1 d R .
C3 C -0.2842(7) 0.3392(5) 0.7435(5) 0.049(3) Uani 1 d . .
H3A H -0.3061(7) 0.3551(5) 0.7125(5) 0.080 Uiso 1 d R .
C4 C -0.2025(8) 0.3405(4) 0.7600(5) 0.047(3) Uani 1 d . .
C5 C -0.1402(7) 0.3640(5) 0.7325(5) 0.050(3) Uani 1 d . .
C6 C -0.0589(7) 0.3616(4) 0.7468(4) 0.043(3) Uani 1 d . .
C7 C 0.0049(9) 0.3843(5) 0.7182(5) 0.058(4) Uani 1 d . .
H7A H -0.0013(9) 0.4036(5) 0.6864(5) 0.080 Uiso 1 d R .
C8 C 0.0719(7) 0.3742(5) 0.7432(5) 0.051(3) Uani 1 d . .
H8A H 0.1238(7) 0.3844(5) 0.7329(5) 0.080 Uiso 1 d R .
C9 C 0.0534(7) 0.3451(5) 0.7883(5) 0.043(3) Uani 1 d . .
C10 C 0.1088(7) 0.3271(5) 0.8253(5) 0.047(3) Uani 1 d . .
C11 C 0.0896(7) 0.3009(5) 0.8721(5) 0.046(3) Uani 1 d . .
C12 C 0.1463(8) 0.2799(5) 0.9094(6) 0.057(4) Uani 1 d . .
H12A H 0.2028(8) 0.2832(5) 0.9087(6) 0.080 Uiso 1 d R .
C13 C 0.1062(7) 0.2573(5) 0.9482(6) 0.056(4) Uani 1 d . .
H13A H 0.1274(7) 0.2407(5) 0.9789(6) 0.080 Uiso 1 d R .
C14 C 0.0236(7) 0.2612(5) 0.9358(5) 0.049(3) Uani 1 d . .
C15 C -0.0392(7) 0.2391(4) 0.9634(4) 0.042(3) Uani 1 d . .
C16 C -0.1176(6) 0.2402(5) 0.9492(4) 0.042(3) Uani 1 d . .
C17 C -0.1820(8) 0.2168(5) 0.9784(6) 0.058(4) Uani 1 d . .
H17A H -0.1763(8) 0.1990(5) 1.0111(6) 0.080 Uiso 1 d R .
C18 C -0.2498(8) 0.2252(5) 0.9514(5) 0.054(3) Uani 1 d . .
H18A H -0.3016(8) 0.2144(5) 0.9612(5) 0.080 Uiso 1 d R .
C19 C -0.2308(7) 0.2526(5) 0.9027(4) 0.045(3) Uani 1 d . .
C20 C -0.2859(7) 0.2671(4) 0.8650(5) 0.042(3) Uani 1 d . .
C110 C -0.1635(5) 0.3935(3) 0.6828(3) 0.047(3) Uani 1 d G .
C111 C -0.2067(5) 0.4365(3) 0.6875(2) 0.056(4) Uani 1 d G .
H11A H -0.2240(7) 0.4473(4) 0.7217(3) 0.080 Uiso 1 d G .
C112 C -0.2248(5) 0.4642(3) 0.6424(3) 0.057(4) Uani 1 d G .
H11B H -0.2547(7) 0.4940(3) 0.6456(5) 0.080 Uiso 1 d G .
C113 C -0.1997(6) 0.4486(3) 0.5927(3) 0.069(4) Uani 1 d G .
C114 C -0.1564(6) 0.4055(3) 0.5880(2) 0.068(4) Uani 1 d G .
H11C H -0.1391(8) 0.3948(5) 0.5537(3) 0.080 Uiso 1 d G .
C115 C -0.1383(5) 0.3779(3) 0.6331(3) 0.061(4) Uani 1 d G .
H11D H -0.1085(7) 0.3481(3) 0.6299(5) 0.080 Uiso 1 d G .
C120 C 0.1968(4) 0.3355(3) 0.8139(4) 0.053(3) Uani 1 d G .
C121 C 0.2289(5) 0.3193(3) 0.7663(3) 0.068(4) Uani 1 d G .
H12B H 0.1962(7) 0.3026(5) 0.7406(4) 0.080 Uiso 1 d G .
C122 C 0.3084(6) 0.3273(4) 0.7561(4) 0.084(5) Uani 1 d G .
H12C H 0.3305(8) 0.3160(6) 0.7232(5) 0.080 Uiso 1 d G .
C123 C 0.3557(4) 0.3514(4) 0.7933(5) 0.098(7) Uani 1 d G .
C124 C 0.3236(5) 0.3676(4) 0.8408(5) 0.082(5) Uani 1 d G .
H12D H 0.3562(7) 0.3844(5) 0.8665(6) 0.080 Uiso 1 d G .
C125 C 0.2441(5) 0.3597(3) 0.8511(3) 0.066(4) Uani 1 d G .
H12E H 0.2220(8) 0.3709(5) 0.8839(4) 0.080 Uiso 1 d G .
C130 C -0.0157(5) 0.2118(4) 1.0146(3) 0.052(3) Uani 1 d G .
C131 C 0.0158(5) 0.2361(3) 1.0587(4) 0.065(4) Uani 1 d G .
H13B H 0.0227(8) 0.2710(3) 1.0579(5) 0.080 Uiso 1 d G .
C132 C 0.0373(5) 0.2097(4) 1.1040(3) 0.069(4) Uani 1 d G .
H13C H 0.0589(8) 0.2265(6) 1.1345(4) 0.080 Uiso 1 d G .
C133 C 0.0273(6) 0.1591(4) 1.1053(3) 0.079(5) Uani 1 d G .
C134 C -0.0041(6) 0.1348(3) 1.0611(4) 0.079(5) Uani 1 d G .
H13D H -0.0110(9) 0.0999(3) 1.0620(6) 0.080 Uiso 1 d G .
C135 C -0.0256(6) 0.1612(4) 1.0158(3) 0.073(4) Uani 1 d G .
H13E H -0.0473(8) 0.1444(5) 0.9854(4) 0.080 Uiso 1 d G .
C140 C -0.3716(4) 0.2507(3) 0.8719(3) 0.050(3) Uani 1 d G .
C141 C -0.3864(4) 0.2008(3) 0.8776(4) 0.055(4) Uani 1 d G .
H14A H -0.3442(6) 0.1775(4) 0.8739(5) 0.080 Uiso 1 d G .
C142 C -0.4623(5) 0.1846(3) 0.8888(4) 0.071(4) Uani 1 d G .
H14B H -0.4725(8) 0.1501(3) 0.8928(5) 0.080 Uiso 1 d G .
C143 C -0.5233(4) 0.2182(4) 0.8942(4) 0.076(5) Uani 1 d G .
C144 C -0.5085(4) 0.2681(4) 0.8885(4) 0.068(4) Uani 1 d G .
H14C H -0.5507(6) 0.2914(5) 0.8922(5) 0.080 Uiso 1 d G .
C145 C -0.4327(5) 0.2843(3) 0.8773(4) 0.061(4) Uani 1 d G .
H14D H -0.4225(8) 0.3188(3) 0.8733(5) 0.080 Uiso 1 d G .
O113 O -0.2140(8) 0.4746(5) 0.5457(4) 0.096(4) Uani 1 d . .
O123 O 0.4333(8) 0.3563(6) 0.7764(9) 0.158(8) Uani 1 d . .
O133 O 0.0559(8) 0.1365(6) 1.1515(5) 0.111(4) Uani 1 d . .
O143 O -0.5997(6) 0.2039(5) 0.9097(4) 0.092(4) Uani 1 d . .
C116 C -0.2423(14) 0.5226(7) 0.5506(7) 0.118(8) Uani 1 d . .
H11E H -0.2402(49) 0.5387(12) 0.5164(11) 0.080 Uiso 1 calc R .
H11F H -0.2099(32) 0.5403(11) 0.5759(27) 0.080 Uiso 1 calc R .
H11G H -0.2961(21) 0.5220(7) 0.5629(32) 0.080 Uiso 1 calc R .
C126 C 0.4789(15) 0.3853(11) 0.7987(14) 0.229(22) Uani 1 d . .
H12F H 0.5243(27) 0.3906(26) 0.7764(20) 0.080 Uiso 1 calc R .
H12G H 0.4958(43) 0.3718(19) 0.8325(20) 0.080 Uiso 1 calc R .
H12H H 0.4521(21) 0.4160(16) 0.8046(34) 0.080 Uiso 1 calc R .
C136 C 0.0614(14) 0.0846(9) 1.1511(10) 0.150(11) Uani 1 d . .
H13F H 0.0821(49) 0.0734(9) 1.1850(15) 0.080 Uiso 1 calc R .
H13G H 0.0963(41) 0.0744(9) 1.1229(23) 0.080 Uiso 1 calc R .
H13H H 0.0097(16) 0.0707(9) 1.1453(35) 0.080 Uiso 1 calc R .
C146 C -0.6144(12) 0.1510(9) 0.9244(8) 0.145(10) Uani 1 d . .
H14A H -0.5809(38) 0.1301(9) 0.9034(26) 0.080 Uiso 1 calc R .
H14B H -0.6690(17) 0.1430(13) 0.9175(32) 0.080 Uiso 1 calc R .
H14C H -0.6028(49) 0.1463(12) 0.9618(12) 0.080 Uiso 1 calc R .
O2 O -0.0739(5) 0.2457(3) 0.8104(3) 0.048(2) Uani 1 d . .
O1 O -0.1088(4) 0.3575(3) 0.8836(3) 0.043(2) Uani 1 d . .
FeA Fe -0.13639(9) 0.41344(6) 0.91628(6) 0.0344(4) Uani 1 d . .
N1A N -0.1462(5) 0.4487(3) 0.8503(3) 0.037(2) Uani 1 d . .
N2A N -0.0295(5) 0.4362(3) 0.9105(3) 0.034(2) Uani 1 d . .
N3A N -0.1299(5) 0.3824(3) 0.9836(3) 0.034(2) Uani 1 d . .
N4A N -0.2447(5) 0.3950(3) 0.9230(4) 0.036(2) Uani 1 d . .
O1A O -0.2124(4) 0.4475(3) 0.8190(3) 0.043(2) Uani 1 d . .
O2A O 0.0288(4) 0.4232(3) 0.9451(3) 0.052(2) Uani 1 d . .
O3A O -0.0610(5) 0.3749(3) 1.0097(3) 0.056(2) Uani 1 d . .
O4A O -0.2997(4) 0.4005(3) 0.8831(3) 0.048(2) Uani 1 d . .
B1A B -0.2907(7) 0.4457(5) 0.8495(5) 0.037(3) Uani 1 d . .
B2A B 0.0028(10) 0.4094(7) 1.0007(6) 0.055(4) Uani 1 d . .
F1A F -0.3475(4) 0.4428(3) 0.8112(3) 0.059(2) Uani 1 d . .
F2A F -0.2941(4) 0.4865(3) 0.8809(3) 0.057(2) Uani 1 d . .
F3A F -0.0223(6) 0.4556(4) 1.0224(3) 0.090(3) Uani 1 d . .
F4A F 0.0672(4) 0.3966(4) 1.0275(3) 0.102(4) Uani 1 d . .
C1A C -0.0836(7) 0.4728(4) 0.8345(5) 0.044(3) Uani 1 d . .
C2A C -0.0142(6) 0.4646(4) 0.8709(4) 0.035(3) Uani 1 d . .
C3A C -0.1967(6) 0.3662(4) 1.0049(4) 0.032(3) Uani 1 d . .
C4A C -0.2648(7) 0.3737(4) 0.9682(4) 0.039(3) Uani 1 d . .
C10A C -0.0828(5) 0.5037(3) 0.7858(3) 0.040(3) Uani 1 d G .
C11A C -0.1438(4) 0.5369(3) 0.7764(4) 0.057(4) Uani 1 d G .
H11H H -0.1864(5) 0.5393(5) 0.8011(5) 0.080 Uiso 1 d G .
C12A C -0.1430(6) 0.5665(3) 0.7314(4) 0.081(5) Uani 1 d G .
H12I H -0.1851(7) 0.5894(4) 0.7249(6) 0.080 Uiso 1 d G .
C13A C -0.0812(7) 0.5630(4) 0.6957(3) 0.088(6) Uani 1 d G .
H13I H -0.0806(10) 0.5835(5) 0.6646(4) 0.080 Uiso 1 d G .
C14A C -0.0201(6) 0.5299(4) 0.7051(3) 0.082(5) Uani 1 d G .
H14H H 0.0226(7) 0.5274(6) 0.6804(4) 0.080 Uiso 1 d G .
C15A C -0.0209(4) 0.5002(3) 0.7501(3) 0.060(4) Uani 1 d G .
H15A H 0.0212(6) 0.4773(4) 0.7565(5) 0.080 Uiso 1 d G .
C20A C 0.0627(3) 0.4900(3) 0.8612(3) 0.036(3) Uani 1 d G .
C21A C 0.0655(4) 0.5408(3) 0.8576(3) 0.042(3) Uani 1 d G .
H21A H 0.0189(5) 0.5599(3) 0.8641(5) 0.080 Uiso 1 d G .
C22A C 0.1355(5) 0.5642(2) 0.8443(4) 0.056(4) Uani 1 d G .
H22A H 0.1374(7) 0.5993(2) 0.8418(5) 0.080 Uiso 1 d G .
C23A C 0.2029(4) 0.5366(3) 0.8347(4) 0.066(4) Uani 1 d G .
H23A H 0.2514(5) 0.5527(4) 0.8256(5) 0.080 Uiso 1 d G .
C24A C 0.2003(4) 0.4857(3) 0.8384(4) 0.063(4) Uani 1 d G .
H24A H 0.2469(5) 0.4667(4) 0.8318(5) 0.080 Uiso 1 d G .
C25A C 0.1302(4) 0.4624(2) 0.8517(3) 0.050(3) Uani 1 d G .
H25A H 0.1284(7) 0.4273(2) 0.8541(5) 0.080 Uiso 1 d G .
C30A C -0.2038(5) 0.3441(3) 1.0589(2) 0.040(3) Uani 1 d G .
C31A C -0.2634(4) 0.3591(3) 1.0929(3) 0.052(3) Uani 1 d G .
H31A H -0.2985(6) 0.3850(4) 1.0824(5) 0.080 Uiso 1 d G .
C32A C -0.2718(5) 0.3363(4) 1.1420(3) 0.063(4) Uani 1 d G .
H32A H -0.3130(6) 0.3467(5) 1.1655(4) 0.080 Uiso 1 d G .
C33A C -0.2209(6) 0.2987(4) 1.1571(3) 0.075(5) Uani 1 d G .
H33A H -0.2269(8) 0.2830(5) 1.1911(3) 0.080 Uiso 1 d G .
C34A C -0.1614(5) 0.2837(3) 1.1231(3) 0.070(4) Uani 1 d G .
H34A H -0.1262(7) 0.2577(4) 1.1336(5) 0.080 Uiso 1 d G .
C35A C -0.1529(4) 0.3065(3) 1.0740(3) 0.054(4) Uani 1 d G .
H35A H -0.1118(6) 0.2961(4) 1.0505(4) 0.080 Uiso 1 d G .
C40A C -0.3489(3) 0.3614(3) 0.9811(3) 0.042(3) Uani 1 d G .
C41A C -0.3680(4) 0.3169(3) 1.0047(3) 0.045(3) Uani 1 d G .
H41A H -0.3276(5) 0.2929(3) 1.0112(5) 0.080 Uiso 1 d G .
C42A C -0.4456(5) 0.3073(3) 1.0189(3) 0.061(4) Uani 1 d G .
H42A H -0.4587(7) 0.2766(3) 1.0353(5) 0.080 Uiso 1 d G .
C43A C -0.5041(4) 0.3421(4) 1.0095(4) 0.075(5) Uani 1 d G .
H43A H -0.5576(4) 0.3354(5) 1.0194(6) 0.080 Uiso 1 d G .
C44A C -0.4850(4) 0.3866(3) 0.9859(4) 0.078(5) Uani 1 d G .
H44A H -0.5254(5) 0.4107(4) 0.9794(6) 0.080 Uiso 1 d G .
C45A C -0.4075(5) 0.3963(3) 0.9717(3) 0.057(4) Uani 1 d G .
H45A H -0.3943(7) 0.4271(3) 0.9553(5) 0.080 Uiso 1 d G .
N5A N -0.1598(6) 0.4798(4) 0.9542(4) 0.047(3) Uani 1 d . .
H5AA H -0.1780(6) 0.5005(4) 0.9290(4) 0.080 Uiso 1 d R .
H5AB H -0.1130(6) 0.4918(4) 0.9655(4) 0.080 Uiso 1 d R .
C50A C -0.2157(8) 0.4870(5) 0.9995(5) 0.058(4) Uani 1 d . .
H50A H -0.1947(8) 0.4691(5) 1.0294(5) 0.080 Uiso 1 d R .
H50B H -0.2659(8) 0.4731(5) 0.9898(5) 0.080 Uiso 1 d R .
C51A C -0.2257(8) 0.5392(5) 1.0160(5) 0.058(4) Uani 1 d . .
H51A H -0.1746(8) 0.5526(5) 1.0246(5) 0.080 Uiso 1 d R .
H51B H -0.2570(8) 0.5411(5) 1.0476(5) 0.080 Uiso 1 d R .
C52A C -0.2611(9) 0.5725(5) 0.9730(6) 0.066(4) Uani 1 d . .
H52A H -0.3120(9) 0.5592(5) 0.9637(6) 0.080 Uiso 1 d R .
H52B H -0.2293(9) 0.5720(5) 0.9417(6) 0.080 Uiso 1 d R .
C53A C -0.2721(10) 0.6251(6) 0.9909(7) 0.093(6) Uani 1 d . .
H53A H -0.2965(10) 0.6440(6) 0.9629(7) 0.080 Uiso 1 d R .
H53B H -0.3049(10) 0.6259(6) 1.0218(7) 0.080 Uiso 1 d R .
H53C H -0.2213(10) 0.6388(6) 0.9995(7) 0.080 Uiso 1 d R .
FeB Fe -0.06466(10) 0.19224(6) 0.76929(6) 0.0410(5) Uani 1 d . .
N1B N -0.1757(5) 0.1833(4) 0.7638(4) 0.040(2) Uani 1 d . .
N2B N -0.0840(6) 0.2288(3) 0.7069(4) 0.041(2) Uani 1 d . .
N3B N 0.0475(6) 0.1964(4) 0.7706(4) 0.045(2) Uani 1 d . .
N4B N -0.0422(6) 0.1534(4) 0.8308(4) 0.046(3) Uani 1 d . .
O1B O -0.2190(4) 0.1594(3) 0.8019(3) 0.050(2) Uani 1 d . .
O2B O -0.0264(5) 0.2566(3) 0.6832(3) 0.050(2) Uani 1 d . .
O3B O 0.0910(5) 0.2227(3) 0.7347(3) 0.053(2) Uani 1 d . .
O4B O -0.1044(5) 0.1380(3) 0.8643(3) 0.056(2) Uani 1 d . .
C1B C -0.2098(7) 0.1987(5) 0.7207(5) 0.044(3) Uani 1 d . .
C2B C -0.1549(7) 0.2274(5) 0.6853(5) 0.045(3) Uani 1 d . .
C3B C 0.0840(7) 0.1694(5) 0.8058(5) 0.047(3) Uani 1 d . .
C4B C 0.0302(7) 0.1455(5) 0.8437(5) 0.047(3) Uani 1 d . .
B1B B -0.1750(10) 0.1219(6) 0.8352(7) 0.058(4) Uani 1 d . .
B2B B 0.0524(8) 0.2318(7) 0.6818(7) 0.057(4) Uani 1 d . .
F1B F -0.1565(5) 0.0829(3) 0.8022(4) 0.081(3) Uani 1 d . .
F2B F -0.2293(5) 0.1089(3) 0.8729(3) 0.077(2) Uani 1 d . .
F3B F 0.0436(4) 0.1883(3) 0.6543(3) 0.065(2) Uani 1 d . .
F4B F 0.1018(4) 0.2641(3) 0.6570(3) 0.070(2) Uani 1 d . .
C10B C -0.2947(4) 0.1870(3) 0.7049(3) 0.054(3) Uani 1 d G .
C11B C -0.3562(5) 0.1970(3) 0.7394(3) 0.052(3) Uani 1 d G .
H11I H -0.3452(7) 0.2113(5) 0.7736(3) 0.080 Uiso 1 d G .
C12B C -0.4336(4) 0.1862(4) 0.7243(4) 0.074(5) Uani 1 d G .
H12J H -0.4761(5) 0.1932(6) 0.7481(5) 0.080 Uiso 1 d G .
C13B C -0.4495(4) 0.1655(4) 0.6747(4) 0.085(5) Uani 1 d G .
H13J H -0.5029(5) 0.1581(6) 0.6643(6) 0.080 Uiso 1 d G .
C14B C -0.3879(6) 0.1555(4) 0.6403(3) 0.080(5) Uani 1 d G .
H14I H -0.3990(9) 0.1412(5) 0.6060(4) 0.080 Uiso 1 d G .
C15B C -0.3105(5) 0.1662(4) 0.6553(3) 0.068(4) Uani 1 d G .
H15B H -0.2681(7) 0.1593(5) 0.6315(4) 0.080 Uiso 1 d G .
C20B C -0.1771(5) 0.2486(3) 0.6324(2) 0.047(3) Uani 1 d G .
C21B C -0.1263(4) 0.2420(3) 0.5900(3) 0.060(4) Uani 1 d G .
H21B H -0.0779(5) 0.2243(5) 0.5950(4) 0.080 Uiso 1 d G .
C22B C -0.1457(5) 0.2612(4) 0.5403(3) 0.067(4) Uani 1 d G .
H22B H -0.1106(6) 0.2566(5) 0.5109(3) 0.080 Uiso 1 d G .
C23B C -0.2159(5) 0.2869(4) 0.5329(2) 0.072(5) Uani 1 d G .
H23B H -0.2293(7) 0.3002(5) 0.4986(3) 0.080 Uiso 1 d G .
C24B C -0.2667(4) 0.2935(3) 0.5754(3) 0.059(4) Uani 1 d G .
H24B H -0.3152(5) 0.3112(5) 0.5704(4) 0.080 Uiso 1 d G .
C25B C -0.2473(4) 0.2743(3) 0.6251(3) 0.052(3) Uani 1 d G .
H25B H -0.2824(6) 0.2789(5) 0.6545(3) 0.080 Uiso 1 d G .
C30B C 0.1727(4) 0.1593(3) 0.8039(4) 0.056(4) Uani 1 d G .
C31B C 0.2273(6) 0.1975(3) 0.8047(4) 0.058(4) Uani 1 d G .
H31B H 0.2097(8) 0.2307(3) 0.8090(6) 0.080 Uiso 1 d G .
C32B C 0.3072(5) 0.1875(5) 0.7990(4) 0.085(5) Uani 1 d G .
H32B H 0.3449(7) 0.2138(6) 0.7995(6) 0.080 Uiso 1 d G .
C33B C 0.3325(5) 0.1393(5) 0.7926(4) 0.106(7) Uani 1 d G .
H33B H 0.3878(5) 0.1324(7) 0.7887(6) 0.080 Uiso 1 d G .
C34B C 0.2780(7) 0.1012(4) 0.7919(4) 0.094(6) Uani 1 d G .
H34B H 0.2955(10) 0.0680(4) 0.7874(6) 0.080 Uiso 1 d G .
C35B C 0.1980(6) 0.1112(3) 0.7976(4) 0.069(4) Uani 1 d G .
H35B H 0.1603(8) 0.0849(4) 0.7970(6) 0.080 Uiso 1 d G .
C40B C 0.0574(5) 0.1131(3) 0.8884(3) 0.058(4) Uani 1 d G .
C41B C 0.0191(5) 0.0691(4) 0.8987(4) 0.071(4) Uani 1 d G .
H41B H -0.0257(7) 0.0593(5) 0.8774(6) 0.080 Uiso 1 d G .
C42B C 0.0457(7) 0.0390(3) 0.9399(5) 0.100(6) Uani 1 d G .
H42B H 0.0192(10) 0.0086(4) 0.9471(7) 0.080 Uiso 1 d G .
C43B C 0.1105(7) 0.0531(4) 0.9708(4) 0.106(7) Uani 1 d G .
H43B H 0.1288(10) 0.0323(6) 0.9993(5) 0.080 Uiso 1 d G .
C44B C 0.1488(6) 0.0971(4) 0.9605(4) 0.081(5) Uani 1 d G .
H44B H 0.1936(7) 0.1068(6) 0.9819(5) 0.080 Uiso 1 d G .
C45B C 0.1223(5) 0.1271(3) 0.9194(4) 0.065(4) Uani 1 d G .
H45B H 0.1487(8) 0.1576(4) 0.9122(6) 0.080 Uiso 1 d G .
N5B N -0.0546(7) 0.1299(4) 0.7224(5) 0.067(3) Uani 1 d D .
H5BC H -0.0541(7) 0.1058(4) 0.7469(5) 0.080 Uiso 0.50 d PR .
H5BD H -0.0046(7) 0.1316(4) 0.7107(5) 0.080 Uiso 0.50 d PR .
H5BA H -0.0537(7) 0.1413(4) 0.6887(5) 0.080 Uiso 0.50 d PR .
H5BB H -0.1017(7) 0.1151(4) 0.7257(5) 0.080 Uiso 0.50 d PR .
C50B C 0.0033(15) 0.0900(8) 0.7245(12) 0.071(9) Uani 0.50 d PD .
H50C H 0.0078(15) 0.0786(8) 0.7608(12) 0.080 Uiso 0.50 d PR .
H50D H 0.0537(15) 0.1039(8) 0.7150(12) 0.080 Uiso 0.50 d PR .
C50C C -0.0994(19) 0.1103(11) 0.6778(11) 0.092(11) Uani 0.50 d PD .
H50E H -0.1012(19) 0.1340(11) 0.6493(11) 0.080 Uiso 0.50 d PR .
H50F H -0.1528(19) 0.1032(11) 0.6886(11) 0.080 Uiso 0.50 d PR .
C51B C -0.0158(31) 0.0464(15) 0.6897(14) 0.146(20) Uani 0.50 d PD .
H51C H -0.0713(31) 0.0384(15) 0.6888(14) 0.080 Uiso 0.50 d PR .
H51D H 0.0127(31) 0.0185(15) 0.7036(14) 0.080 Uiso 0.50 d PR .
C51C C -0.0540(22) 0.0660(13) 0.6585(16) 0.123(19) Uani 0.50 d PD .
H51E H -0.0915(22) 0.0507(13) 0.6346(16) 0.080 Uiso 0.50 d PR .
H51F H -0.0519(22) 0.0453(13) 0.6897(16) 0.080 Uiso 0.50 d PR .
C52B C 0.0260(21) 0.0534(12) 0.6384(14) 0.264(24) Uani 1 d D .
H52E H 0.0317(21) 0.0796(12) 0.6129(14) 0.080 Uiso 0.50 d PR .
H52F H 0.0659(21) 0.0585(12) 0.6655(14) 0.080 Uiso 0.50 d PR .
H52C H 0.0718(21) 0.0744(12) 0.6404(14) 0.080 Uiso 0.50 d PR .
H52D H -0.0149(21) 0.0705(12) 0.6189(14) 0.080 Uiso 0.50 d PR .
C53B C 0.0336(19) 0.0118(10) 0.6008(11) 0.216(16) Uani 1 d D .
H53D H 0.0517(19) 0.0192(10) 0.5654(11) 0.080 Uiso 1 d R .
H53E H 0.0749(19) -0.0050(10) 0.6203(11) 0.080 Uiso 1 d R .
H53G H -0.0124(19) -0.0089(10) 0.5987(11) 0.080 Uiso 1 d R .

loop_
_atom_type_symbol
_atom_type_description
_atom_type_scat_dispersion_real
_atom_type_scat_dispersion_imag
_atom_type_scat_source
C C 0.0033 0.0016 'International Tables Vol C Tables 4.2.6.8 and 6.1.1.4'
H H 0.0000 0.0000 'International Tables Vol C Tables 4.2.6.8 and 6.1.1.4'
B B 0.0013 0.0007 'International Tables Vol C Tables 4.2.6.8 and 6.1.1.4'
N N 0.0061 0.0033 'International Tables Vol C Tables 4.2.6.8 and 6.1.1.4'
O O 0.0106 0.0060 'International Tables Vol C Tables 4.2.6.8 and 6.1.1.4'
F F 0.0171 0.0103 'International Tables Vol C Tables 4.2.6.8 and 6.1.1.4'
Fe Fe 0.3463 0.8444 'International Tables Vol C Tables 4.2.6.8 and 6.1.1.4'
Ru Ru -1.2594 0.8363 'International Tables Vol C Tables 4.2.6.8 and 6.1.1.4'

loop_
_geom_angle_atom_site_label_1
_geom_angle_atom_site_label_2
_geom_angle_atom_site_label_3
_geom_angle
_geom_angle_site_symmetry_1
_geom_angle_site_symmetry_3
_geom_angle_publ_flag
O2 Ru O1 177.7(3) . . ?
O2 Ru N3 89.7(4) . . ?
O1 Ru N3 92.6(4) . . ?
O2 Ru N2 88.6(4) . . ?
O1 Ru N2 91.1(4) . . ?
N3 Ru N2 89.3(4) . . ?
O2 Ru N4 89.9(4) . . ?
O1 Ru N4 90.3(4) . . ?
N3 Ru N4 90.2(4) . . ?
N2 Ru N4 178.5(4) . . ?
O2 Ru N1 90.5(4) . . ?
O1 Ru N1 87.2(4) . . ?
N3 Ru N1 179.8(4) . . ?
N2 Ru N1 90.9(4) . . ?
N4 Ru N1 89.7(3) . . ?
C1 N1 C4 106.9(10) . . ?
C1 N1 Ru 127.2(8) . . ?
C4 N1 Ru 125.8(8) . . ?
C6 N2 C9 107.3(9) . . ?
C6 N2 Ru 125.7(8) . . ?
C9 N2 Ru 127.1(8) . . ?
C11 N3 C14 106.6(9) . . ?
C11 N3 Ru 126.6(8) . . ?
C14 N3 Ru 126.4(8) . . ?
C19 N4 C16 110.0(9) . . ?
C19 N4 Ru 124.8(7) . . ?
C16 N4 Ru 125.1(7) . . ?
N1 C1 C20 124.8(11) . . ?
N1 C1 C2 109.4(10) . . ?
C20 C1 C2 125.8(11) . . ?
C3 C2 C1 107.3(11) . . ?
C2 C3 C4 107.8(11) . . ?
N1 C4 C5 125.4(11) . . ?
N1 C4 C3 108.6(11) . . ?
C5 C4 C3 126.0(12) . . ?
C4 C5 C6 125.4(12) . . ?
C4 C5 C110 116.4(10) . . ?
C6 C5 C110 118.2(10) . . ?
N2 C6 C5 126.7(11) . . ?
N2 C6 C7 107.7(11) . . ?
C5 C6 C7 125.6(12) . . ?
C8 C7 C6 108.5(12) . . ?
C7 C8 C9 107.5(11) . . ?
N2 C9 C10 126.1(11) . . ?
N2 C9 C8 109.0(10) . . ?
C10 C9 C8 124.9(11) . . ?
C9 C10 C11 124.6(11) . . ?
C9 C10 C120 118.0(10) . . ?
C11 C10 C120 117.4(11) . . ?
N3 C11 C10 126.1(11) . . ?
N3 C11 C12 108.5(11) . . ?
C10 C11 C12 125.3(12) . . ?
C13 C12 C11 108.2(11) . . ?
C12 C13 C14 107.8(12) . . ?
C15 C14 N3 124.3(11) . . ?
C15 C14 C13 126.9(12) . . ?
N3 C14 C13 108.8(11) . . ?
C16 C15 C14 126.5(11) . . ?
C16 C15 C130 118.2(10) . . ?
C14 C15 C130 115.3(10) . . ?
C15 C16 N4 127.4(10) . . ?
C15 C16 C17 125.7(11) . . ?
N4 C16 C17 106.8(10) . . ?
C18 C17 C16 108.1(12) . . ?
C17 C18 C19 108.2(12) . . ?
N4 C19 C20 128.9(11) . . ?
N4 C19 C18 106.7(10) . . ?
C20 C19 C18 124.3(11) . . ?
C19 C20 C1 124.5(11) . . ?
C19 C20 C140 118.4(10) . . ?
C1 C20 C140 117.1(10) . . ?
C115 C110 C111 120.0 . . ?
C115 C110 C5 119.4(7) . . ?
C111 C110 C5 120.5(7) . . ?
C110 C111 C112 120.3 . . ?
C113 C112 C111 119.8 . . ?
C112 C113 C114 120.0 . . ?
C112 C113 O113 123.5(8) . . ?
C114 C113 O113 116.5(8) . . ?
C113 C114 C115 120.2 . . ?
C110 C115 C114 119.8 . . ?
C121 C120 C125 120.0 . . ?
C121 C120 C10 120.0(7) . . ?
C125 C120 C10 120.0(7) . . ?
C120 C121 C122 119.7 . . ?
C121 C122 C123 120.3 . . ?
C124 C123 O123 127.4(12) . . ?
C124 C123 C122 120.0 . . ?
O123 C123 C122 112.6(12) . . ?
C123 C124 C125 119.8 . . ?
C124 C125 C120 120.2 . . ?
C131 C130 C135 120.0 . . ?
C131 C130 C15 121.9(8) . . ?
C135 C130 C15 118.1(8) . . ?
C132 C131 C130 119.9 . . ?
C131 C132 C133 120.1 . . ?
C134 C133 C132 120.1 . . ?
C134 C133 O133 125.2(10) . . ?
C132 C133 O133 114.6(10) . . ?
C135 C134 C133 119.9 . . ?
C134 C135 C130 120.1 . . ?
C145 C140 C141 120.1 . . ?
C145 C140 C20 121.6(7) . . ?
C141 C140 C20 118.0(7) . . ?
C142 C141 C140 120.0 . . ?
C141 C142 C143 119.9 . . ?
C142 C143 C144 120.1 . . ?
C142 C143 O143 121.8(9) . . ?
C144 C143 O143 117.8(9) . . ?
C145 C144 C143 120.0 . . ?
C144 C145 C140 119.9 . . ?
C113 O113 C116 117.3(12) . . ?
C126 O123 C123 120.9(25) . . ?
C133 O133 C136 117.3(15) . . ?
C143 O143 C146 119.1(13) . . ?
FeB O2 Ru 175.1(5) . . ?
FeA O1 Ru 174.8(5) . . ?
O1 FeA N3A 90.7(4) . . ?
O1 FeA N4A 94.0(4) . . ?
N3A FeA N4A 81.5(4) . . ?
O1 FeA N1A 93.2(4) . . ?
N3A FeA N1A 176.1(4) . . ?
N4A FeA N1A 97.6(4) . . ?
O1 FeA N2A 89.6(4) . . ?
N3A FeA N2A 99.4(4) . . ?
N4A FeA N2A 176.3(4) . . ?
N1A FeA N2A 81.2(4) . . ?
O1 FeA N5A 175.9(4) . . ?
N3A FeA N5A 89.6(4) . . ?
N4A FeA N5A 90.1(4) . . ?
N1A FeA N5A 86.6(4) . . ?
N2A FeA N5A 86.3(4) . . ?
C1A N1A O1A 120.0(9) . . ?
C1A N1A FeA 116.6(8) . . ?
O1A N1A FeA 123.3(6) . . ?
C2A N2A O2A 120.1(9) . . ?
C2A N2A FeA 116.7(7) . . ?
O2A N2A FeA 123.2(6) . . ?
C3A N3A O3A 119.2(8) . . ?
C3A N3A FeA 117.6(7) . . ?
O3A N3A FeA 123.2(6) . . ?
C4A N4A O4A 119.8(9) . . ?
C4A N4A FeA 116.5(8) . . ?
O4A N4A FeA 123.6(7) . . ?
N1A O1A B1A 115.0(8) . . ?
N2A O2A B2A 116.2(9) . . ?
N3A O3A B2A 117.9(9) . . ?
N4A O4A B1A 115.3(8) . . ?
F1A B1A F2A 115.0(10) . . ?
F1A B1A O4A 106.0(10) . . ?
F2A B1A O4A 110.1(10) . . ?
F1A B1A O1A 105.0(10) . . ?
F2A B1A O1A 107.5(10) . . ?
O4A B1A O1A 113.4(9) . . ?
F4A B2A F3A 106.6(13) . . ?
F4A B2A O3A 111.2(13) . . ?
F3A B2A O3A 106.7(12) . . ?
F4A B2A O2A 106.9(12) . . ?
F3A B2A O2A 102.5(12) . . ?
O3A B2A O2A 121.7(12) . . ?
N1A C1A C10A 123.2(10) . . ?
N1A C1A C2A 111.8(10) . . ?
C10A C1A C2A 125.1(10) . . ?
N2A C2A C20A 125.8(9) . . ?
N2A C2A C1A 113.5(10) . . ?
C20A C2A C1A 120.6(9) . . ?
N3A C3A C4A 111.3(9) . . ?
N3A C3A C30A 125.1(9) . . ?
C4A C3A C30A 123.6(9) . . ?
N4A C4A C3A 112.9(9) . . ?
N4A C4A C40A 122.3(10) . . ?
C3A C4A C40A 124.7(9) . . ?
C15A C10A C11A 120.0 . . ?
C15A C10A C1A 120.2(7) . . ?
C11A C10A C1A 119.8(7) . . ?
C12A C11A C10A 120.3 . . ?
C13A C12A C11A 119.8 . . ?
C12A C13A C14A 119.8 . . ?
C15A C14A C13A 120.3 . . ?
C10A C15A C14A 119.7 . . ?
C25A C20A C21A 120.1 . . ?
C25A C20A C2A 119.5(7) . . ?
C21A C20A C2A 120.2(7) . . ?
C22A C21A C20A 120.1 . . ?
C23A C22A C21A 119.8 . . ?
C22A C23A C24A 120.1 . . ?
C25A C24A C23A 120.1 . . ?
C24A C25A C20A 119.8 . . ?
C31A C30A C35A 120.1 . . ?
C31A C30A C3A 120.2(6) . . ?
C35A C30A C3A 119.6(6) . . ?
C30A C31A C32A 119.6 . . ?
C31A C32A C33A 120.3 . . ?
C34A C33A C32A 120.0 . . ?
C33A C34A C35A 119.7 . . ?
C34A C35A C30A 120.3 . . ?
C41A C40A C45A 120.2 . . ?
C41A C40A C4A 120.7(7) . . ?
C45A C40A C4A 119.0(7) . . ?
C42A C41A C40A 119.8 . . ?
C41A C42A C43A 120.0 . . ?
C44A C43A C42A 120.2 . . ?
C45A C44A C43A 119.9 . . ?
C44A C45A C40A 119.9 . . ?
C50A N5A FeA 125.8(8) . . ?
C51A C50A N5A 114.3(11) . . ?
C50A C51A C52A 114.5(12) . . ?
C53A C52A C51A 113.7(13) . . ?
O2 FeB N2B 91.8(4) . . ?
O2 FeB N1B 93.2(4) . . ?
N2B FeB N1B 80.9(4) . . ?
O2 FeB N3B 91.9(4) . . ?
N2B FeB N3B 98.7(4) . . ?
N1B FeB N3B 174.9(4) . . ?
O2 FeB N4B 90.3(4) . . ?
N2B FeB N4B 177.5(4) . . ?
N1B FeB N4B 100.3(4) . . ?
N3B FeB N4B 79.9(4) . . ?
O2 FeB N5B 179.4(4) . . ?
N2B FeB N5B 88.7(4) . . ?
N1B FeB N5B 86.5(4) . . ?
N3B FeB N5B 88.4(4) . . ?
N4B FeB N5B 89.2(5) . . ?
C1B N1B O1B 119.9(9) . . ?
C1B N1B FeB 117.1(8) . . ?
O1B N1B FeB 122.9(7) . . ?
C2B N2B O2B 119.2(9) . . ?
C2B N2B FeB 118.7(8) . . ?
O2B N2B FeB 122.1(7) . . ?
C3B N3B O3B 119.1(10) . . ?
C3B N3B FeB 116.6(8) . . ?
O3B N3B FeB 124.1(7) . . ?
C4B N4B O4B 120.9(10) . . ?
C4B N4B FeB 118.9(9) . . ?
O4B N4B FeB 120.0(7) . . ?
N1B O1B B1B 116.2(9) . . ?
N2B O2B B2B 113.3(9) . . ?
N3B O3B B2B 115.9(9) . . ?
N4B O4B B1B 113.7(10) . . ?
N1B C1B C2B 112.8(10) . . ?
N1B C1B C10B 124.4(11) . . ?
C2B C1B C10B 122.6(10) . . ?
N2B C2B C20B 125.3(10) . . ?
N2B C2B C1B 109.7(10) . . ?
C20B C2B C1B 124.9(10) . . ?
N3B C3B C4B 113.2(11) . . ?
N3B C3B C30B 123.0(10) . . ?
C4B C3B C30B 123.5(11) . . ?
N4B C4B C3B 110.8(11) . . ?
N4B C4B C40B 125.2(11) . . ?
C3B C4B C40B 123.8(10) . . ?
F2B B1B F1B 111.6(12) . . ?
F2B B1B O4B 106.4(12) . . ?
F1B B1B O4B 109.9(12) . . ?
F2B B1B O1B 103.0(12) . . ?
F1B B1B O1B 107.7(12) . . ?
O4B B1B O1B 118.0(12) . . ?
F4B B2B F3B 113.1(13) . . ?
F4B B2B O3B 104.2(10) . . ?
F3B B2B O3B 110.1(13) . . ?
F4B B2B O2B 105.5(12) . . ?
F3B B2B O2B 107.9(10) . . ?
O3B B2B O2B 116.1(12) . . ?
C11B C10B C15B 119.8 . . ?
C11B C10B C1B 120.6(7) . . ?
C15B C10B C1B 119.7(7) . . ?
C10B C11B C12B 120.0 . . ?
C13B C12B C11B 120.2 . . ?
C14B C13B C12B 119.8 . . ?
C13B C14B C15B 120.0 . . ?
C10B C15B C14B 120.2 . . ?
C21B C20B C25B 119.9 . . ?
C21B C20B C2B 118.5(6) . . ?
C25B C20B C2B 121.6(6) . . ?
C20B C21B C22B 119.7 . . ?
C21B C22B C23B 120.3 . . ?
C24B C23B C22B 119.9 . . ?
C23B C24B C25B 119.8 . . ?
C24B C25B C20B 120.3 . . ?
C31B C30B C35B 120.2 . . ?
C31B C30B C3B 121.1(8) . . ?
C35B C30B C3B 118.5(8) . . ?
C32B C31B C30B 119.9 . . ?
C31B C32B C33B 119.9 . . ?
C34B C33B C32B 120.2 . . ?
C35B C34B C33B 119.9 . . ?
C34B C35B C30B 119.9 . . ?
C41B C40B C45B 120.0 . . ?
C41B C40B C4B 120.6(8) . . ?
C45B C40B C4B 119.4(8) . . ?
C42B C41B C40B 119.9 . . ?
C41B C42B C43B 120.0 . . ?
C44B C43B C42B 120.1 . . ?
C45B C44B C43B 119.9 . . ?
C44B C45B C40B 120.0 . . ?
C50C N5B C50B 95.6(16) . . ?
C50C N5B FeB 134.1(13) . . ?
C50B N5B FeB 130.3(13) . . ?
N5B C50B C51B 115.2(28) . . ?
N5B C50B C51C 84.0(15) . . ?
C51B C50B C51C 34.1(22) . . ?
N5B C50C C51C 106.2(23) . . ?
C51C C51B C52B 67.5(17) . . ?
C51C C51B C50B 98.2(37) . . ?
C52B C51B C50B 107.2(27) . . ?
C51B C51C C52B 67.3(17) . . ?
C51B C51C C50C 116.2(35) . . ?
C52B C51C C50C 139.2(36) . . ?
C51B C51C C50B 47.7(21) . . ?
C52B C51C C50B 85.4(22) . . ?
C50C C51C C50B 73.8(18) . . ?
C53B C52B C51B 119.6(25) . . ?
C53B C52B C51C 118.4(26) . . ?
C51B C52B C51C 45.2(23) . . ?

loop_
_geom_bond_atom_site_label_1
_geom_bond_atom_site_label_2
_geom_bond_distance
_geom_bond_site_symmetry_2
_geom_bond_publ_flag
Ru O2 1.796(8) . ?
Ru O1 1.801(8) . ?
Ru N3 2.052(9) . ?
Ru N2 2.054(9) . ?
Ru N4 2.058(9) . ?
Ru N1 2.058(9) . ?
N1 C1 1.378(15) . ?
N1 C4 1.386(15) . ?
N2 C6 1.360(15) . ?
N2 C9 1.367(14) . ?
N3 C11 1.37(2) . ?
N3 C14 1.40(2) . ?
N4 C19 1.370(14) . ?
N4 C16 1.377(14) . ?
C1 C20 1.41(2) . ?
C1 C2 1.43(2) . ?
C2 C3 1.36(2) . ?
C3 C4 1.43(2) . ?
C4 C5 1.41(2) . ?
C5 C6 1.42(2) . ?
C5 C110 1.525(14) . ?
C6 C7 1.43(2) . ?
C7 C8 1.31(2) . ?
C8 C9 1.41(2) . ?
C9 C10 1.40(2) . ?
C10 C11 1.41(2) . ?
C10 C120 1.528(13) . ?
C11 C12 1.45(2) . ?
C12 C13 1.33(2) . ?
C13 C14 1.43(2) . ?
C14 C15 1.40(2) . ?
C15 C16 1.36(2) . ?
C15 C130 1.527(13) . ?
C16 C17 1.46(2) . ?
C17 C18 1.34(2) . ?
C18 C19 1.46(2) . ?
C19 C20 1.37(2) . ?
C20 C140 1.521(13) . ?
C110 C115 1.38 . ?
C110 C111 1.38 . ?
C111 C112 1.38 . ?
C112 C113 1.38 . ?
C113 C114 1.39 . ?
C113 O113 1.388(11) . ?
C114 C115 1.39 . ?
C120 C121 1.38 . ?
C120 C125 1.39 . ?
C121 C122 1.38 . ?
C122 C123 1.38 . ?
C123 C124 1.38 . ?
C123 O123 1.38(2) . ?
C124 C125 1.38 . ?
C130 C131 1.39 . ?
C130 C135 1.39 . ?
C131 C132 1.39 . ?
C132 C133 1.39 . ?
C133 C134 1.39 . ?
C133 O133 1.392(13) . ?
C134 C135 1.38 . ?
C140 C145 1.38 . ?
C140 C141 1.39 . ?
C141 C142 1.38 . ?
C142 C143 1.38 . ?
C143 C144 1.39 . ?
C143 O143 1.401(11) . ?
C144 C145 1.38 . ?
O113 C116 1.40(2) . ?
O123 C126 1.23(3) . ?
O133 C136 1.41(2) . ?
O143 C146 1.50(2) . ?
O2 FeB 1.786(8) . ?
O1 FeA 1.788(8) . ?
FeA N3A 1.881(8) . ?
FeA N4A 1.900(9) . ?
FeA N1A 1.911(9) . ?
FeA N2A 1.911(9) . ?
FeA N5A 2.075(10) . ?
N1A C1A 1.305(14) . ?
N1A O1A 1.359(11) . ?
N2A C2A 1.279(13) . ?
N2A O2A 1.350(11) . ?
N3A C3A 1.325(13) . ?
N3A O3A 1.342(11) . ?
N4A C4A 1.314(14) . ?
N4A O4A 1.365(11) . ?
O1A B1A 1.53(2) . ?
O2A B2A 1.51(2) . ?
O3A B2A 1.44(2) . ?
O4A B1A 1.49(2) . ?
B1A F1A 1.351(14) . ?
B1A F2A 1.359(15) . ?
B2A F4A 1.32(2) . ?
B2A F3A 1.43(2) . ?
C1A C10A 1.478(13) . ?
C1A C2A 1.49(2) . ?
C2A C20A 1.491(12) . ?
C3A C4A 1.48(2) . ?
C3A C30A 1.480(12) . ?
C4A C40A 1.494(12) . ?
C10A C15A 1.38 . ?
C10A C11A 1.39 . ?
C11A C12A 1.38 . ?
C12A C13A 1.38 . ?
C13A C14A 1.39 . ?
C14A C15A 1.38 . ?
C20A C25A 1.38 . ?
C20A C21A 1.38 . ?
C21A C22A 1.38 . ?
C22A C23A 1.38 . ?
C23A C24A 1.39 . ?
C24A C25A 1.38 . ?
C30A C31A 1.38 . ?
C30A C35A 1.39 . ?
C31A C32A 1.38 . ?
C32A C33A 1.39 . ?
C33A C34A 1.38 . ?
C34A C35A 1.38 . ?
C40A C41A 1.38 . ?
C40A C45A 1.39 . ?
C41A C42A 1.38 . ?
C42A C43A 1.39 . ?
C43A C44A 1.38 . ?
C44A C45A 1.38 . ?
N5A C50A 1.489(15) . ?
C50A C51A 1.49(2) . ?
C51A C52A 1.52(2) . ?
C52A C53A 1.51(2) . ?
FeB N2B 1.874(9) . ?
FeB N1B 1.890(9) . ?
FeB N3B 1.892(10) . ?
FeB N4B 1.898(10) . ?
FeB N5B 2.066(11) . ?
N1B C1B 1.283(14) . ?
N1B O1B 1.369(12) . ?
N2B C2B 1.307(14) . ?
N2B O2B 1.368(12) . ?
N3B C3B 1.296(15) . ?
N3B O3B 1.365(12) . ?
N4B C4B 1.277(14) . ?
N4B O4B 1.410(12) . ?
O1B B1B 1.51(2) . ?
O2B B2B 1.49(2) . ?
O3B B2B 1.49(2) . ?
O4B B1B 1.46(2) . ?
C1B C2B 1.50(2) . ?
C1B C10B 1.514(13) . ?
C2B C20B 1.485(13) . ?
C3B C4B 1.47(2) . ?
C3B C30B 1.519(14) . ?
C4B C40B 1.492(14) . ?
B1B F2B 1.36(2) . ?
B1B F1B 1.38(2) . ?
B2B F4B 1.36(2) . ?
B2B F3B 1.38(2) . ?
C10B C11B 1.38 . ?
C10B C15B 1.38 . ?
C11B C12B 1.39 . ?
C12B C13B 1.38 . ?
C13B C14B 1.38 . ?
C14B C15B 1.39 . ?
C20B C21B 1.38 . ?
C20B C25B 1.38 . ?
C21B C22B 1.38 . ?
C22B C23B 1.39 . ?
C23B C24B 1.38 . ?
C24B C25B 1.38 . ?
C30B C31B 1.39 . ?
C30B C35B 1.39 . ?
C31B C32B 1.38 . ?
C32B C33B 1.39 . ?
C33B C34B 1.38 . ?
C34B C35B 1.38 . ?
C40B C41B 1.38 . ?
C40B C45B 1.39 . ?
C41B C42B 1.38 . ?
C42B C43B 1.39 . ?
C43B C44B 1.38 . ?
C44B C45B 1.38 . ?
N5B C50C 1.44(2) . ?
N5B C50B 1.46(2) . ?
C50B C51B 1.50(2) . ?
C50B C51C 2.01(5) . ?
C50C C51C 1.51(2) . ?
C51B C51C 1.14(6) . ?
C51B C52B 1.48(2) . ?
C51C C52B 1.48(2) . ?
C52B C53B 1.48(2) . ?
